data_4503028
loop_
_publ_author_name
'Javed, Iqbal'
'Zhou, Tianlei'
'Muhammad, Faheem'
'Guo, Jianhua'
'Zhang, Hongyu'
'Wang, Yue'

_publ_section_title
;
 Quinoacridine derivatives with one-dimensional aggregation-induced red
 emission property.
;
_journal_issue 2
_journal_name_full 'Langmuir : the ACS journal of surfaces and colloids'
_journal_page_first 1439
_journal_page_last 1446
_journal_paper_doi 10.1021/la202755z
_journal_volume 28
_journal_year 2012
_chemical_formula_sum 'C53 H43 Cl3 F12 N4'
_chemical_formula_weight 1070.26
_chemical_name_systematic
; 
 ? 
;
_space_group_IT_number 15
_symmetry_space_group_name_Hall '-C 2yc'
_symmetry_space_group_name_H-M 'C 1 2/c 1'
_atom_sites_solution_hydrogens geom
_atom_sites_solution_primary direct
_atom_sites_solution_secondary difmap
_audit_creation_method SHELXL-97
_cell_angle_alpha 90.00
_cell_angle_beta 121.67(3)
_cell_angle_gamma 90.00
_cell_formula_units_Z 8
_cell_length_a 35.547(7)
_cell_length_b 12.551(3)
_cell_length_c 27.190(5)
_cell_measurement_temperature 293(2)
_cell_volume 10324(5)
_computing_structure_refinement 'SHELXL-97 (Sheldrick, 1997)'
_computing_structure_solution 'SHELXS-97 (Sheldrick, 1990)'
_diffrn_ambient_temperature 293(2)
_diffrn_measured_fraction_theta_full 0.991
_diffrn_measured_fraction_theta_max 0.991
_diffrn_radiation_monochromator graphite
_diffrn_radiation_source 'fine-focus sealed tube'
_diffrn_radiation_type MoK\a
_diffrn_radiation_wavelength 0.71073
_diffrn_reflns_av_R_equivalents 0.0501
_diffrn_reflns_av_sigmaI/netI 0.0456
_diffrn_reflns_limit_h_max 39
_diffrn_reflns_limit_h_min -42
_diffrn_reflns_limit_k_max 14
_diffrn_reflns_limit_k_min -14
_diffrn_reflns_limit_l_max 32
_diffrn_reflns_limit_l_min -31
_diffrn_reflns_number 38228
_diffrn_reflns_theta_full 25.00
_diffrn_reflns_theta_max 25.00
_diffrn_reflns_theta_min 3.04
_exptl_absorpt_coefficient_mu 0.261
_exptl_absorpt_correction_T_max 0.9291
_exptl_absorpt_correction_T_min 0.8835
_exptl_crystal_density_diffrn 1.377
_exptl_crystal_density_method 'not measured'
_exptl_crystal_F_000 4384
_exptl_crystal_size_max 0.49
_exptl_crystal_size_mid 0.34
_exptl_crystal_size_min 0.29
_refine_diff_density_max 0.600
_refine_diff_density_min -0.339
_refine_diff_density_rms 0.058
_refine_ls_extinction_coef 0.0009(2)
_refine_ls_extinction_expression Fc^*^=kFc[1+0.001xFc^2^\l^3^/sin(2\q)]^-1/4^
_refine_ls_extinction_method SHELXL
_refine_ls_goodness_of_fit_ref 1.036
_refine_ls_hydrogen_treatment mixed
_refine_ls_matrix_type full
_refine_ls_number_parameters 789
_refine_ls_number_reflns 9012
_refine_ls_number_restraints 30
_refine_ls_restrained_S_all 1.075
_refine_ls_R_factor_all 0.1145
_refine_ls_R_factor_gt 0.0702
_refine_ls_shift/su_max 1.118
_refine_ls_shift/su_mean 0.063
_refine_ls_structure_factor_coef Fsqd
_refine_ls_weighting_details 'calc w=1/[\s^2^(Fo^2^)+(0.1355P)^2^+0.0000P] where P=(Fo^2^+2Fc^2^)/3'
_refine_ls_weighting_scheme calc
_refine_ls_wR_factor_gt 0.1924
_refine_ls_wR_factor_ref 0.2216
_reflns_number_gt 5350
_reflns_number_total 9012
_reflns_threshold_expression >2sigma(I)
_cod_data_source_file la202755z_si_002.cif
_cod_data_source_block jf-1
_cod_original_cell_volume 10324(4)
_cod_database_code 4503028

loop_
_symmetry_equiv_pos_as_xyz
'x, y, z'
'-x, y, -z+1/2'
'x+1/2, y+1/2, z'
'-x+1/2, y+1/2, -z+1/2'
'-x, -y, -z'
'x, -y, z-1/2'
'-x+1/2, -y+1/2, -z'
'x+1/2, -y+1/2, z-1/2'

loop_
_atom_site_label
_atom_site_type_symbol
_atom_site_fract_x
_atom_site_fract_y
_atom_site_fract_z
_atom_site_U_iso_or_equiv
_atom_site_adp_type
_atom_site_occupancy
_atom_site_symmetry_multiplicity
_atom_site_calc_flag
_atom_site_refinement_flags
_atom_site_disorder_assembly
_atom_site_disorder_group
C1 C 0.15010(9) 0.9045(3) 0.10609(11) 0.0499(7) Uani 1 1 d . . .
C2 C 0.14140(11) 1.0022(3) 0.12309(14) 0.0634(9) Uani 1 1 d . . .
H2 H 0.1635 1.0356 0.1564 0.076 Uiso 1 1 calc R . .
C3 C 0.10062(11) 1.0491(3) 0.09094(17) 0.0764(10) Uani 1 1 d . . .
H3 H 0.0951 1.1132 0.1031 0.092 Uiso 1 1 calc R . .
C4 C 0.06759(11) 1.0019(3) 0.04063(15) 0.0706(10) Uani 1 1 d . . .
H4 H 0.0406 1.0363 0.0177 0.085 Uiso 1 1 calc R . .
C5 C 0.07490(10) 0.9050(3) 0.02500(13) 0.0591(8) Uani 1 1 d . . .
H5 H 0.0523 0.8729 -0.0084 0.071 Uiso 1 1 calc R . .
C6 C 0.11537(8) 0.8520(3) 0.05765(11) 0.0476(7) Uani 1 1 d . . .
C7 C 0.12398(9) 0.7466(2) 0.04302(10) 0.0478(7) Uani 1 1 d . . .
C8 C 0.16949(8) 0.7305(2) 0.05894(10) 0.0454(7) Uani 1 1 d . . .
C9 C 0.18127(9) 0.6671(2) 0.02764(11) 0.0486(7) Uani 1 1 d . . .
H9 H 0.1590 0.6404 -0.0078 0.058 Uiso 1 1 calc R . .
C10 C 0.22506(8) 0.6412(2) 0.04677(10) 0.0454(7) Uani 1 1 d . . .
C11 C 0.27938(9) 0.5705(3) 0.02875(11) 0.0493(7) Uani 1 1 d . . .
C12 C 0.29020(10) 0.5249(3) -0.00938(12) 0.0588(8) Uani 1 1 d . . .
H12 H 0.2681 0.4952 -0.0440 0.071 Uiso 1 1 calc R . .
C13 C 0.33312(11) 0.5240(3) 0.00415(13) 0.0653(9) Uani 1 1 d . . .
H13 H 0.3400 0.4911 -0.0208 0.078 Uiso 1 1 calc R . .
C14 C 0.36634(11) 0.5709(3) 0.05399(13) 0.0653(9) Uani 1 1 d . . .
H14 H 0.3951 0.5730 0.0616 0.078 Uiso 1 1 calc R . .
C15 C 0.35654(9) 0.6143(3) 0.09202(13) 0.0575(8) Uani 1 1 d . . .
H15 H 0.3788 0.6474 0.1253 0.069 Uiso 1 1 calc R . .
C16 C 0.31362(9) 0.6101(3) 0.08215(11) 0.0492(7) Uani 1 1 d . . .
C17 C 0.30326(8) 0.6406(2) 0.12552(11) 0.0477(7) Uani 1 1 d . . .
C18 C 0.25847(8) 0.6818(2) 0.10135(11) 0.0463(7) Uani 1 1 d . . .
C19 C 0.24684(8) 0.7551(2) 0.12925(11) 0.0476(7) Uani 1 1 d . . .
H19 H 0.2692 0.7868 0.1630 0.057 Uiso 1 1 calc R . .
C20 C 0.20328(9) 0.7835(2) 0.10901(11) 0.0461(7) Uani 1 1 d . . .
C21 C 0.09281(9) 0.6666(3) 0.01907(11) 0.0528(7) Uani 1 1 d . . .
C22 C 0.10479(10) 0.5642(3) 0.00933(15) 0.0636(9) Uani 1 1 d . . .
C23 C 0.04666(9) 0.6699(3) 0.00595(12) 0.0524(7) Uani 1 1 d . . .
C24 C 0.03736(10) 0.6988(3) 0.04757(13) 0.0620(8) Uani 1 1 d . . .
H24 H 0.0603 0.7190 0.0841 0.074 Uiso 1 1 calc R . .
C25 C -0.00532(11) 0.6981(3) 0.03545(14) 0.0664(9) Uani 1 1 d . A .
C26 C -0.03987(10) 0.6674(3) -0.01835(15) 0.0674(9) Uani 1 1 d . . .
H26 H -0.0687 0.6672 -0.0264 0.081 Uiso 1 1 calc R . .
C27 C -0.03094(9) 0.6371(3) -0.05963(13) 0.0607(8) Uani 1 1 d . A .
C28 C 0.01232(9) 0.6368(3) -0.04741(13) 0.0571(8) Uani 1 1 d . . .
H28 H 0.0181 0.6142 -0.0754 0.069 Uiso 1 1 calc R . .
C29 C -0.01498(17) 0.7277(5) 0.0808(2) 0.0971(14) Uani 1 1 d D . .
F1 F 0.0085(6) 0.8080(14) 0.1095(8) 0.177(7) Uani 0.602(13) 1 d PD A .
F2 F -0.0558(3) 0.7557(14) 0.0583(6) 0.157(6) Uani 0.602(13) 1 d PD A .
F3 F -0.0266(5) 0.6415(10) 0.0986(5) 0.143(4) Uani 0.602(13) 1 d PD A .
F1' F 0.0184(6) 0.756(3) 0.1311(8) 0.194(15) Uani 0.398(13) 1 d PD A 1
F2' F -0.0458(9) 0.804(2) 0.0654(9) 0.184(12) Uani 0.398(13) 1 d PD A 1
F3' F -0.0009(9) 0.6602(17) 0.1225(8) 0.155(7) Uani 0.398(13) 1 d PD A 1
C30 C -0.06777(11) 0.6048(4) -0.11761(17) 0.0786(11) Uani 1 1 d D . .
F4 F -0.0926(3) 0.6830(7) -0.1474(4) 0.120(4) Uani 0.602(13) 1 d PD A .
F5 F -0.0552(2) 0.5608(16) -0.1495(4) 0.135(5) Uani 0.602(13) 1 d PD A .
F6 F -0.0932(4) 0.5355(9) -0.1151(4) 0.134(5) Uani 0.602(13) 1 d PD A .
F4' F -0.0715(9) 0.6620(19) -0.1595(4) 0.164(9) Uani 0.398(13) 1 d PD A 1
F5' F -0.0599(7) 0.5113(12) -0.1330(9) 0.144(8) Uani 0.398(13) 1 d PD A 1
F6' F -0.1059(4) 0.596(3) -0.1221(7) 0.205(13) Uani 0.398(13) 1 d PD A 1
C31 C 0.33179(9) 0.6229(3) 0.18336(11) 0.0493(7) Uani 1 1 d . . .
C32 C 0.32062(10) 0.6520(3) 0.22514(13) 0.0623(9) Uani 1 1 d . . .
C33 C 0.37401(9) 0.5623(3) 0.21005(11) 0.0498(7) Uani 1 1 d . . .
C34 C 0.37617(9) 0.4646(3) 0.18787(12) 0.0545(8) Uani 1 1 d . . .
H34 H 0.3512 0.4374 0.1552 0.065 Uiso 1 1 calc R . .
C35 C 0.41503(10) 0.4079(3) 0.21397(14) 0.0594(8) Uani 1 1 d . A .
C36 C 0.45249(10) 0.4459(3) 0.26348(14) 0.0650(9) Uani 1 1 d . . .
H36 H 0.4787 0.4072 0.2809 0.078 Uiso 1 1 calc R . .
C37 C 0.45017(10) 0.5413(3) 0.28610(13) 0.0647(9) Uani 1 1 d . A .
C38 C 0.41118(9) 0.5993(3) 0.25981(12) 0.0598(8) Uani 1 1 d . . .
H38 H 0.4100 0.6638 0.2758 0.072 Uiso 1 1 calc R . .
C39 C 0.41789(15) 0.3060(4) 0.18865(19) 0.0847(11) Uani 1 1 d D . .
F7 F 0.3808(2) 0.2698(8) 0.1502(6) 0.118(4) Uani 0.602(13) 1 d PD A .
F8 F 0.4424(5) 0.3133(9) 0.1672(7) 0.123(3) Uani 0.602(13) 1 d PD A .
F9 F 0.4365(6) 0.2300(8) 0.2290(4) 0.133(4) Uani 0.602(13) 1 d PD A .
F7' F 0.4062(15) 0.3196(16) 0.1321(8) 0.204(10) Uani 0.398(13) 1 d PD A 1
F8' F 0.4547(4) 0.2615(17) 0.2107(17) 0.196(12) Uani 0.398(13) 1 d PD A 1
F9' F 0.3881(11) 0.2369(18) 0.1806(18) 0.197(14) Uani 0.398(13) 1 d PD A 1
C40 C 0.48986(13) 0.5839(5) 0.3385(2) 0.1009(15) Uani 1 1 d D . .
F10 F 0.5254(3) 0.545(2) 0.3470(9) 0.185(8) Uani 0.602(13) 1 d PD A .
F11 F 0.4937(5) 0.6877(8) 0.3391(7) 0.154(5) Uani 0.602(13) 1 d PD A .
F12 F 0.4872(5) 0.563(3) 0.3848(4) 0.193(6) Uani 0.602(13) 1 d PD A .
F10' F 0.5185(7) 0.5164(12) 0.3740(8) 0.140(9) Uani 0.398(13) 1 d PD A 1
F11' F 0.5154(9) 0.636(3) 0.3224(6) 0.178(9) Uani 0.398(13) 1 d PD A 1
F12' F 0.4818(4) 0.642(3) 0.3705(11) 0.154(11) Uani 0.398(13) 1 d PD A 1
C41 C 0.22654(10) 0.9026(3) 0.19222(12) 0.0580(8) Uani 1 1 d . . .
H41A H 0.2467 0.8457 0.2149 0.070 Uiso 1 1 calc R . .
H41B H 0.2127 0.9278 0.2128 0.070 Uiso 1 1 calc R . .
C42 C 0.25300(11) 0.9933(3) 0.18801(14) 0.0703(10) Uani 1 1 d . . .
H42A H 0.2674 0.9681 0.1682 0.084 Uiso 1 1 calc R . .
H42B H 0.2329 1.0501 0.1650 0.084 Uiso 1 1 calc R . .
C43 C 0.28745(12) 1.0372(4) 0.24604(15) 0.0849(12) Uani 1 1 d . . .
H43A H 0.3084 0.9812 0.2683 0.102 Uiso 1 1 calc R . .
H43B H 0.2732 1.0589 0.2667 0.102 Uiso 1 1 calc R . .
C44 C 0.31276(15) 1.1333(4) 0.24177(17) 0.1006(14) Uani 1 1 d . . .
H44A H 0.3281 1.1097 0.2229 0.121 Uiso 1 1 calc R . .
H44B H 0.2913 1.1864 0.2170 0.121 Uiso 1 1 calc R . .
C45 C 0.34465(15) 1.1839(4) 0.29576(17) 0.0971(13) Uani 1 1 d . . .
H45A H 0.3668 1.1319 0.3203 0.117 Uiso 1 1 calc R . .
H45B H 0.3297 1.2067 0.3153 0.117 Uiso 1 1 calc R . .
C46 C 0.36673(16) 1.2761(4) 0.2888(2) 0.1103(16) Uani 1 1 d . . .
H46A H 0.3886 1.2520 0.2808 0.165 Uiso 1 1 calc R . .
H46B H 0.3807 1.3173 0.3238 0.165 Uiso 1 1 calc R . .
H46C H 0.3453 1.3193 0.2574 0.165 Uiso 1 1 calc R . .
C47 C 0.20103(9) 0.5156(3) -0.03408(11) 0.0531(8) Uani 1 1 d . . .
H47A H 0.1787 0.4954 -0.0256 0.064 Uiso 1 1 calc R . .
H47B H 0.2137 0.4506 -0.0385 0.064 Uiso 1 1 calc R . .
C48 C 0.17875(11) 0.5754(3) -0.09099(12) 0.0654(9) Uani 1 1 d . . .
H48A H 0.2006 0.5958 -0.1003 0.078 Uiso 1 1 calc R . .
H48B H 0.1651 0.6397 -0.0877 0.078 Uiso 1 1 calc R . .
C49 C 0.14381(15) 0.5055(4) -0.13888(15) 0.1040(16) Uani 1 1 d . . .
H49A H 0.1586 0.4513 -0.1481 0.125 Uiso 1 1 calc R . .
H49B H 0.1274 0.4694 -0.1244 0.125 Uiso 1 1 calc R . .
C50 C 0.1117(3) 0.5626(9) -0.1932(2) 0.200(4) Uani 1 1 d . . .
H50A H 0.0966 0.5106 -0.2239 0.240 Uiso 1 1 calc R . .
H50B H 0.1280 0.6096 -0.2038 0.240 Uiso 1 1 calc R . .
C51 C 0.0755(4) 0.6311(10) -0.1893(6) 0.279(8) Uani 1 1 d . . .
H51A H 0.0892 0.6933 -0.1652 0.335 Uiso 1 1 calc R . .
H51B H 0.0528 0.6551 -0.2275 0.335 Uiso 1 1 calc R . .
C52 C 0.0575(8) 0.5693(19) -0.1665(8) 0.440(17) Uani 1 1 d . . .
H52A H 0.0499 0.5013 -0.1855 0.660 Uiso 1 1 calc R . .
H52B H 0.0314 0.6031 -0.1717 0.660 Uiso 1 1 calc R . .
H52C H 0.0784 0.5595 -0.1260 0.660 Uiso 1 1 calc R . .
C53 C 0.20671(17) 0.3398(4) 0.0884(2) 0.1220(18) Uani 1 1 d D . .
H53 H 0.1829 0.3847 0.0591 0.146 Uiso 1 1 d R B .
Cl1 Cl 0.19171(13) 0.2818(4) 0.1376(2) 0.1164(15) Uani 0.493(9) 1 d PD B .
Cl2 Cl 0.2077(6) 0.2458(5) 0.0476(4) 0.283(6) Uani 0.493(9) 1 d PD B .
Cl3 Cl 0.2533(2) 0.4055(7) 0.1315(4) 0.232(5) Uani 0.493(9) 1 d PD B .
Cl1' Cl 0.18020(19) 0.2406(5) 0.0963(5) 0.185(3) Uani 0.507(9) 1 d PD B 1
Cl2' Cl 0.2459(3) 0.2912(8) 0.0722(4) 0.212(4) Uani 0.507(9) 1 d PD B 1
Cl3' Cl 0.2359(5) 0.4228(7) 0.1415(3) 0.264(5) Uani 0.507(9) 1 d PD B 1
N1 N 0.19211(7) 0.8590(2) 0.13622(9) 0.0506(6) Uani 1 1 d . . .
N2 N 0.23581(7) 0.5748(2) 0.01532(9) 0.0513(6) Uani 1 1 d . . .
N3 N 0.11290(11) 0.4791(3) 0.00170(16) 0.0914(10) Uani 1 1 d . . .
N4 N 0.31372(11) 0.6703(3) 0.26094(12) 0.0926(11) Uani 1 1 d . . .

loop_
_atom_site_aniso_label
_atom_site_aniso_U_11
_atom_site_aniso_U_22
_atom_site_aniso_U_33
_atom_site_aniso_U_23
_atom_site_aniso_U_13
_atom_site_aniso_U_12
C1 0.0490(16) 0.052(2) 0.0507(15) 0.0001(13) 0.0272(13) -0.0037(13)
C2 0.0624(19) 0.058(2) 0.0725(19) -0.0120(16) 0.0369(16) -0.0043(16)
C3 0.068(2) 0.064(3) 0.102(3) -0.010(2) 0.049(2) 0.0061(18)
C4 0.0503(18) 0.062(3) 0.091(2) 0.0059(19) 0.0310(17) 0.0083(16)
C5 0.0464(16) 0.063(2) 0.0660(18) 0.0051(15) 0.0281(15) -0.0007(14)
C6 0.0451(15) 0.051(2) 0.0473(14) 0.0020(12) 0.0247(12) -0.0032(13)
C7 0.0466(15) 0.053(2) 0.0408(13) -0.0002(12) 0.0210(12) -0.0040(13)
C8 0.0420(14) 0.0504(19) 0.0409(13) 0.0009(12) 0.0197(12) -0.0041(12)
C9 0.0441(15) 0.055(2) 0.0411(13) -0.0026(12) 0.0184(12) -0.0079(13)
C10 0.0437(14) 0.0472(19) 0.0442(14) -0.0017(12) 0.0223(12) -0.0048(12)
C11 0.0484(16) 0.053(2) 0.0498(15) 0.0040(13) 0.0278(13) 0.0001(13)
C12 0.0599(18) 0.067(2) 0.0538(16) -0.0014(14) 0.0326(14) -0.0022(15)
C13 0.069(2) 0.077(3) 0.0645(19) 0.0043(17) 0.0451(17) 0.0023(18)
C14 0.0573(18) 0.082(3) 0.0686(19) 0.0148(17) 0.0415(17) 0.0053(17)
C15 0.0493(16) 0.069(2) 0.0559(16) 0.0078(15) 0.0289(14) -0.0027(14)
C16 0.0467(15) 0.054(2) 0.0473(15) 0.0059(13) 0.0247(13) 0.0011(13)
C17 0.0427(14) 0.0494(19) 0.0476(15) 0.0003(12) 0.0214(12) -0.0047(12)
C18 0.0440(14) 0.0477(19) 0.0449(14) 0.0015(12) 0.0218(12) -0.0039(12)
C19 0.0430(15) 0.0507(19) 0.0409(13) 0.0003(12) 0.0164(12) -0.0058(12)
C20 0.0460(15) 0.0472(19) 0.0448(14) -0.0022(12) 0.0236(12) -0.0053(12)
C21 0.0485(15) 0.056(2) 0.0522(15) -0.0024(14) 0.0252(13) -0.0052(14)
C22 0.0530(18) 0.058(3) 0.084(2) -0.0065(18) 0.0388(16) -0.0113(16)
C23 0.0455(15) 0.056(2) 0.0563(16) -0.0046(14) 0.0271(13) -0.0099(13)
C24 0.0554(18) 0.069(2) 0.0643(17) -0.0082(16) 0.0336(15) -0.0128(15)
C25 0.064(2) 0.068(2) 0.076(2) -0.0091(17) 0.0431(18) -0.0101(17)
C26 0.0498(17) 0.066(3) 0.090(2) -0.0011(18) 0.0399(17) -0.0079(15)
C27 0.0474(16) 0.060(2) 0.0672(18) -0.0006(16) 0.0247(15) -0.0081(14)
C28 0.0508(16) 0.060(2) 0.0610(17) -0.0027(15) 0.0295(14) -0.0065(14)
C29 0.089(3) 0.115(5) 0.114(4) -0.024(4) 0.071(3) -0.015(3)
F1 0.202(13) 0.209(11) 0.195(13) -0.134(11) 0.157(11) -0.090(9)
F2 0.099(4) 0.231(14) 0.183(8) -0.068(9) 0.102(5) 0.005(6)
F3 0.190(10) 0.171(8) 0.127(7) -0.020(7) 0.125(7) -0.055(8)
F1' 0.120(9) 0.39(4) 0.101(9) -0.128(16) 0.080(7) -0.123(17)
F2' 0.26(3) 0.197(19) 0.156(13) 0.014(13) 0.148(17) 0.094(18)
F3' 0.19(2) 0.191(18) 0.113(11) -0.001(10) 0.103(13) 0.007(14)
C30 0.052(2) 0.087(3) 0.078(2) -0.009(2) 0.0205(19) -0.008(2)
F4 0.082(5) 0.116(5) 0.096(5) 0.015(4) 0.002(3) 0.016(4)
F5 0.074(3) 0.211(13) 0.079(5) -0.062(7) 0.012(3) 0.004(7)
F6 0.105(7) 0.129(6) 0.109(4) -0.011(4) 0.015(5) -0.082(6)
F4' 0.165(16) 0.174(19) 0.069(5) 0.034(8) 0.004(8) -0.072(13)
F5' 0.149(14) 0.092(8) 0.127(11) -0.020(6) 0.029(8) -0.020(7)
F6' 0.044(5) 0.43(4) 0.122(10) -0.056(19) 0.031(5) -0.039(11)
C31 0.0441(15) 0.058(2) 0.0450(14) 0.0026(13) 0.0227(13) 0.0038(13)
C32 0.0520(17) 0.077(3) 0.0504(16) 0.0132(15) 0.0217(14) 0.0140(16)
C33 0.0448(15) 0.056(2) 0.0477(15) 0.0045(13) 0.0235(13) 0.0010(13)
C34 0.0491(16) 0.059(2) 0.0548(16) 0.0000(14) 0.0268(14) -0.0037(14)
C35 0.0623(19) 0.054(2) 0.0705(19) 0.0047(15) 0.0411(17) 0.0034(15)
C36 0.0506(17) 0.068(3) 0.075(2) 0.0070(17) 0.0321(16) 0.0112(15)
C37 0.0496(17) 0.074(3) 0.0573(17) -0.0023(16) 0.0188(15) 0.0049(16)
C38 0.0486(16) 0.064(2) 0.0568(17) -0.0070(15) 0.0210(14) 0.0034(14)
C39 0.084(3) 0.072(3) 0.105(3) -0.013(3) 0.054(3) 0.000(2)
F7 0.087(4) 0.076(5) 0.168(8) -0.052(5) 0.050(4) -0.010(3)
F8 0.144(7) 0.118(7) 0.173(8) -0.055(6) 0.129(7) -0.026(5)
F9 0.186(11) 0.069(5) 0.153(5) 0.025(4) 0.095(7) 0.055(6)
F7' 0.34(3) 0.165(15) 0.150(11) -0.016(9) 0.160(16) 0.076(19)
F8' 0.108(8) 0.103(13) 0.30(3) -0.059(14) 0.053(13) 0.041(8)
F9' 0.30(3) 0.090(12) 0.33(3) -0.098(15) 0.26(3) -0.097(16)
C40 0.055(3) 0.114(5) 0.090(3) -0.013(3) 0.008(2) 0.011(3)
F10 0.046(3) 0.26(2) 0.166(12) -0.083(10) -0.001(6) 0.023(7)
F11 0.100(6) 0.119(7) 0.152(8) -0.031(5) 0.003(5) -0.032(5)
F12 0.132(11) 0.314(19) 0.076(4) -0.034(8) 0.016(4) -0.039(13)
F10' 0.097(13) 0.122(8) 0.090(8) 0.005(7) -0.027(7) 0.024(7)
F11' 0.114(12) 0.196(19) 0.151(10) 0.002(13) 0.019(9) -0.090(13)
F12' 0.074(6) 0.179(17) 0.132(14) -0.104(13) 0.000(8) 0.008(11)
C41 0.0547(17) 0.063(2) 0.0482(15) -0.0107(14) 0.0212(14) -0.0050(15)
C42 0.065(2) 0.068(3) 0.070(2) -0.0142(17) 0.0300(17) -0.0094(17)
C43 0.069(2) 0.088(3) 0.081(2) -0.024(2) 0.0283(19) -0.019(2)
C44 0.097(3) 0.116(4) 0.088(3) -0.018(3) 0.048(2) -0.030(3)
C45 0.100(3) 0.094(4) 0.088(3) -0.012(2) 0.043(2) -0.014(3)
C46 0.125(4) 0.104(4) 0.124(3) -0.017(3) 0.081(3) -0.035(3)
C47 0.0516(16) 0.054(2) 0.0519(15) -0.0085(13) 0.0259(13) -0.0117(14)
C48 0.0649(19) 0.078(3) 0.0514(16) -0.0079(15) 0.0294(15) -0.0069(17)
C49 0.096(3) 0.125(4) 0.059(2) -0.025(2) 0.019(2) -0.013(3)
C50 0.195(7) 0.243(10) 0.077(3) -0.002(4) 0.013(4) -0.102(8)
C51 0.214(10) 0.171(10) 0.265(13) -0.023(9) -0.003(9) 0.079(9)
C52 0.66(4) 0.43(3) 0.42(2) 0.18(2) 0.42(3) 0.14(3)
C53 0.121(4) 0.101(4) 0.147(4) 0.048(4) 0.072(3) 0.022(3)
Cl1 0.124(2) 0.107(3) 0.139(3) 0.009(2) 0.084(2) -0.0127(18)
Cl2 0.59(2) 0.103(4) 0.311(9) -0.033(4) 0.345(12) -0.016(7)
Cl3 0.154(4) 0.211(8) 0.258(8) 0.121(7) 0.058(4) -0.067(4)
Cl1' 0.189(4) 0.121(4) 0.264(9) 0.053(5) 0.132(5) -0.002(3)
Cl2' 0.285(8) 0.162(6) 0.267(7) 0.063(5) 0.199(6) 0.073(5)
Cl3' 0.425(15) 0.157(5) 0.164(4) -0.047(4) 0.123(7) -0.049(7)
N1 0.0442(12) 0.0554(17) 0.0457(12) -0.0105(11) 0.0191(10) -0.0039(11)
N2 0.0488(13) 0.0583(17) 0.0478(12) -0.0066(11) 0.0261(11) -0.0052(11)
N3 0.080(2) 0.065(3) 0.144(3) -0.016(2) 0.069(2) -0.0142(18)
N4 0.093(2) 0.131(3) 0.0591(16) 0.0183(17) 0.0440(17) 0.042(2)

loop_
_atom_type_symbol
_atom_type_description
_atom_type_scat_dispersion_real
_atom_type_scat_dispersion_imag
_atom_type_scat_source
C C 0.0033 0.0016 'International Tables Vol C Tables 4.2.6.8 and 6.1.1.4'
H H 0.0000 0.0000 'International Tables Vol C Tables 4.2.6.8 and 6.1.1.4'
N N 0.0061 0.0033 'International Tables Vol C Tables 4.2.6.8 and 6.1.1.4'
F F 0.0171 0.0103 'International Tables Vol C Tables 4.2.6.8 and 6.1.1.4'
Cl Cl 0.1484 0.1585 'International Tables Vol C Tables 4.2.6.8 and 6.1.1.4'

loop_
_geom_angle_atom_site_label_1
_geom_angle_atom_site_label_2
_geom_angle_atom_site_label_3
_geom_angle
N1 C1 C2 121.2(3)
N1 C1 C6 120.0(3)
C2 C1 C6 118.8(3)
C3 C2 C1 120.5(3)
C3 C2 H2 119.8
C1 C2 H2 119.7
C2 C3 C4 120.8(3)
C2 C3 H3 119.6
C4 C3 H3 119.6
C5 C4 C3 119.3(3)
C5 C4 H4 120.3
C3 C4 H4 120.3
C4 C5 C6 122.0(3)
C4 C5 H5 119.0
C6 C5 H5 119.0
C5 C6 C1 118.3(3)
C5 C6 C7 123.4(3)
C1 C6 C7 118.2(2)
C21 C7 C8 122.1(3)
C21 C7 C6 123.9(3)
C8 C7 C6 113.9(2)
C9 C8 C20 118.9(2)
C9 C8 C7 123.2(2)
C20 C8 C7 118.0(3)
C8 C9 C10 123.0(2)
C8 C9 H9 118.5
C10 C9 H9 118.5
N2 C10 C9 121.7(2)
N2 C10 C18 120.7(2)
C9 C10 C18 117.5(3)
N2 C11 C12 121.4(3)
N2 C11 C16 119.8(2)
C12 C11 C16 118.8(3)
C13 C12 C11 120.3(3)
C13 C12 H12 119.9
C11 C12 H12 119.9
C12 C13 C14 121.3(3)
C12 C13 H13 119.3
C14 C13 H13 119.3
C15 C14 C13 119.2(3)
C15 C14 H14 120.4
C13 C14 H14 120.4
C14 C15 C16 121.6(3)
C14 C15 H15 119.2
C16 C15 H15 119.2
C15 C16 C11 118.3(3)
C15 C16 C17 123.1(3)
C11 C16 C17 118.5(2)
C31 C17 C16 122.4(2)
C31 C17 C18 123.3(2)
C16 C17 C18 114.0(2)
C19 C18 C10 118.9(2)
C19 C18 C17 123.8(2)
C10 C18 C17 117.3(3)
C18 C19 C20 122.9(2)
C18 C19 H19 118.6
C20 C19 H19 118.5
N1 C20 C19 122.4(2)
N1 C20 C8 119.8(2)
C19 C20 C8 117.7(3)
C7 C21 C22 120.1(3)
C7 C21 C23 127.2(3)
C22 C21 C23 112.4(3)
N3 C22 C21 176.7(4)
C28 C23 C24 118.6(3)
C28 C23 C21 120.0(3)
C24 C23 C21 121.3(3)
C25 C24 C23 120.7(3)
C25 C24 H24 119.7
C23 C24 H24 119.7
C24 C25 C26 120.8(3)
C24 C25 C29 120.3(3)
C26 C25 C29 118.9(3)
C27 C26 C25 119.0(3)
C27 C26 H26 120.5
C25 C26 H26 120.5
C26 C27 C28 120.5(3)
C26 C27 C30 119.5(3)
C28 C27 C30 120.1(3)
C23 C28 C27 120.4(3)
C23 C28 H28 119.8
C27 C28 H28 119.8
F1 C29 F3' 98.9(16)
F1 C29 F2 106.7(11)
F3' C29 F2 114.7(14)
F1 C29 F1' 37.1(19)
F3' C29 F1' 62.5(19)
F2 C29 F1' 126.8(14)
F1 C29 F3 130.2(12)
F3' C29 F3 36.9(10)
F2 C29 F3 84.7(10)
F1' C29 F3 97.3(18)
F1 C29 F2' 78.1(13)
F3' C29 F2' 128.4(13)
F2 C29 F2' 29.7(15)
F1' C29 F2' 106.0(18)
F3 C29 F2' 109.5(15)
F1 C29 C25 109.8(7)
F3' C29 C25 114.2(9)
F2 C29 C25 111.4(7)
F1' C29 C25 117.2(9)
F3 C29 C25 110.2(6)
F2' C29 C25 115.0(10)
F1' F1 C29 73.1(18)
F1' F1 F2' 113(2)
C29 F1 F2' 52.7(9)
F2' F2 C29 79(2)
F2' F2 F3 120(3)
C29 F2 F3 48.7(7)
F3' F3 C29 68.3(14)
F3' F3 F2 108(2)
C29 F3 F2 46.6(6)
F1 F1' C29 69.8(15)
F1 F1' F3' 127(2)
C29 F1' F3' 58.1(10)
F2 F2' C29 70.9(19)
F2 F2' F1 118(3)
C29 F2' F1 49.2(8)
F3 F3' C29 74.8(16)
F3 F3' F1' 130(3)
C29 F3' F1' 59.4(13)
F4 C30 F6 106.4(6)
F4 C30 F5 105.7(7)
F6 C30 F5 104.4(9)
F4 C30 F4' 45.6(12)
F6 C30 F4' 132.4(8)
F5 C30 F4' 63.7(11)
F4 C30 F6' 70.5(13)
F6 C30 F6' 38.8(14)
F5 C30 F6' 128.0(10)
F4' C30 F6' 110.0(12)
F4 C30 F5' 131.9(8)
F6 C30 F5' 71.8(10)
F5 C30 F5' 37.1(8)
F4' C30 F5' 98.9(11)
F6' C30 F5' 106.3(14)
F4 C30 C27 113.1(6)
F6 C30 C27 112.5(5)
F5 C30 C27 114.0(4)
F4' C30 C27 114.3(6)
F6' C30 C27 114.6(8)
F5' C30 C27 111.3(8)
F4' F4 C30 67.7(9)
F4' F4 F6' 115.7(15)
C30 F4 F6' 55.3(8)
F5' F5 C30 73.6(14)
F5' F5 F4' 128(2)
C30 F5 F4' 58.2(8)
F6' F6 C30 71.8(13)
F6' F6 F5' 120.9(18)
C30 F6 F5' 55.4(6)
F4 F4' C30 66.7(11)
F4 F4' F5 119.7(15)
C30 F4' F5 58.0(7)
F5 F5' C30 69.2(12)
F5 F5' F6 115.6(19)
C30 F5' F6 52.8(8)
F6 F6' C30 69.5(11)
F6 F6' F4 119.7(17)
C30 F6' F4 54.2(8)
C17 C31 C32 121.5(2)
C17 C31 C33 126.3(3)
C32 C31 C33 111.8(2)
N4 C32 C31 175.5(3)
C38 C33 C34 118.7(3)
C38 C33 C31 120.4(3)
C34 C33 C31 120.8(3)
C35 C34 C33 120.3(3)
C35 C34 H34 119.9
C33 C34 H34 119.9
C34 C35 C36 120.9(3)
C34 C35 C39 120.2(3)
C36 C35 C39 118.9(3)
C37 C36 C35 118.9(3)
C37 C36 H36 120.6
C35 C36 H36 120.5
C36 C37 C38 120.5(3)
C36 C37 C40 119.8(3)
C38 C37 C40 119.7(4)
C33 C38 C37 120.7(3)
C33 C38 H38 119.7
C37 C38 H38 119.6
F8' C39 F7 127.7(8)
F8' C39 F8 57.2(17)
F7 C39 F8 108.2(7)
F8' C39 F9' 109.8(13)
F7 C39 F9' 38.1(14)
F8 C39 F9' 131.5(10)
F8' C39 F9 49.1(17)
F7 C39 F9 106.0(7)
F8 C39 F9 105.2(7)
F9' C39 F9 70.8(15)
F8' C39 F7' 102.6(14)
F7 C39 F7' 63.0(14)
F8 C39 F7' 50.3(13)
F9' C39 F7' 98.8(12)
F9 C39 F7' 137.2(7)
F8' C39 C35 118.3(8)
F7 C39 C35 113.6(5)
F8 C39 C35 112.3(5)
F9' C39 C35 114.0(9)
F9 C39 C35 111.0(5)
F7' C39 C35 111.0(7)
F9' F7 C39 73.3(15)
F9' F7 F7' 131.0(18)
C39 F7 F7' 62.6(10)
F7' F8 F8' 121.9(15)
F7' F8 C39 69.2(10)
F8' F8 C39 60.1(10)
F8' F9 C39 61.2(10)
F8' F9 F9' 105.0(14)
C39 F9 F9' 53.4(8)
F8 F7' F7 109.5(11)
F8 F7' C39 60.4(8)
F7 F7' C39 54.4(8)
F9 F8' F8 130.6(13)
F9 F8' C39 69.8(13)
F8 F8' C39 62.7(11)
F7 F9' C39 68.6(11)
F7 F9' F9 120.3(17)
C39 F9' F9 55.9(10)
F10 C40 F12' 131.4(8)
F10 C40 F10' 44.2(9)
F12' C40 F10' 103.9(12)
F10 C40 F11 107.4(10)
F12' C40 F11 58.7(10)
F10' C40 F11 127.6(9)
F10 C40 F12 108.1(10)
F12' C40 F12 47.4(10)
F10' C40 F12 65.3(9)
F11 C40 F12 104.2(9)
F10 C40 F11' 58.3(9)
F12' C40 F11' 111.4(14)
F10' C40 F11' 99.2(12)
F11 C40 F11' 56.1(11)
F12 C40 F11' 141.7(8)
F10 C40 C37 113.0(7)
F12' C40 C37 114.9(6)
F10' C40 C37 117.5(9)
F11 C40 C37 114.3(5)
F12 C40 C37 109.4(7)
F11' C40 C37 108.8(7)
F10' F10 C40 69.3(11)
F10' F10 F11' 128.3(19)
C40 F10 F11' 65.0(9)
F11' F11 F12' 119.7(14)
F11' F11 C40 64.3(8)
F12' F11 C40 59.4(7)
F12' F12 C40 63.4(11)
F12' F12 F10' 108.9(17)
C40 F12 F10' 55.6(7)
F10 F10' C40 66.5(10)
F10 F10' F12 123.6(16)
C40 F10' F12 59.1(8)
F11 F11' F10 109.0(15)
F11 F11' C40 59.6(9)
F10 F11' C40 56.7(7)
F12 F12' F11 128.0(17)
F12 F12' C40 69.2(10)
F11 F12' C40 61.9(10)
N1 C41 C42 114.4(2)
N1 C41 H41A 108.7
C42 C41 H41A 108.7
N1 C41 H41B 108.7
C42 C41 H41B 108.7
H41A C41 H41B 107.6
C43 C42 C41 113.0(3)
C43 C42 H42A 109.0
C41 C42 H42A 109.0
C43 C42 H42B 109.0
C41 C42 H42B 109.0
H42A C42 H42B 107.8
C42 C43 C44 113.1(3)
C42 C43 H43A 109.0
C44 C43 H43A 109.0
C42 C43 H43B 109.0
C44 C43 H43B 108.9
H43A C43 H43B 107.8
C45 C44 C43 116.3(4)
C45 C44 H44A 108.2
C43 C44 H44A 108.2
C45 C44 H44B 108.2
C43 C44 H44B 108.2
H44A C44 H44B 107.4
C44 C45 C46 113.8(4)
C44 C45 H45A 108.8
C46 C45 H45A 108.8
C44 C45 H45B 108.8
C46 C45 H45B 108.8
H45A C45 H45B 107.7
C45 C46 H46A 109.5
C45 C46 H46B 109.5
H46A C46 H46B 109.5
C45 C46 H46C 109.5
H46A C46 H46C 109.5
H46B C46 H46C 109.5
N2 C47 C48 115.0(3)
N2 C47 H47A 108.5
C48 C47 H47A 108.5
N2 C47 H47B 108.5
C48 C47 H47B 108.5
H47A C47 H47B 107.5
C47 C48 C49 110.1(3)
C47 C48 H48A 109.6
C49 C48 H48A 109.7
C47 C48 H48B 109.6
C49 C48 H48B 109.6
H48A C48 H48B 108.2
C50 C49 C48 115.3(5)
C50 C49 H49A 108.5
C48 C49 H49A 108.4
C50 C49 H49B 108.5
C48 C49 H49B 108.5
H49A C49 H49B 107.5
C49 C50 C51 114.6(8)
C49 C50 H50A 108.5
C51 C50 H50A 108.5
C49 C50 H50B 108.6
C51 C50 H50B 108.8
H50A C50 H50B 107.5
C52 C51 C50 108.3(13)
C52 C51 H51A 110.4
C50 C51 H51A 110.0
C52 C51 H51B 109.9
C50 C51 H51B 109.9
H51A C51 H51B 108.4
C51 C52 H52A 110.2
C51 C52 H52B 109.8
H52A C52 H52B 109.0
C51 C52 H52C 109.6
H52A C52 H52C 109.1
H52B C52 H52C 109.1
Cl2 C53 Cl3' 146.1(7)
Cl2 C53 Cl1' 76.0(4)
Cl3' C53 Cl1' 120.7(5)
Cl2 C53 Cl3 118.0(7)
Cl3' C53 Cl3 28.9(5)
Cl1' C53 Cl3 135.4(5)
Cl2 C53 Cl2' 44.2(4)
Cl3' C53 Cl2' 102.7(5)
Cl1' C53 Cl2' 110.5(5)
Cl3 C53 Cl2' 74.0(5)
Cl2 C53 Cl1 109.1(4)
Cl3' C53 Cl1 84.4(4)
Cl1' C53 Cl1 36.5(3)
Cl3 C53 Cl1 104.3(4)
Cl2' C53 Cl1 127.7(4)
Cl2 C53 H53 100.3
Cl3' C53 H53 103.3
Cl1' C53 H53 103.5
Cl3 C53 H53 113.8
Cl2' C53 H53 116.7
Cl1 C53 H53 111.5
Cl1' Cl1 C53 62.5(3)
Cl1' Cl1 Cl3' 106.5(4)
C53 Cl1 Cl3' 44.2(3)
C53 Cl2 Cl1' 52.2(3)
Cl3' Cl3 C53 73.8(8)
Cl3' Cl3 Cl2' 129.0(10)
C53 Cl3 Cl2' 55.5(4)
Cl1 Cl1' C53 81.1(5)
Cl1 Cl1' Cl2 127.2(7)
C53 Cl1' Cl2 51.8(3)
C53 Cl2' Cl3 50.4(3)
Cl3 Cl3' C53 77.3(8)
Cl3 Cl3' Cl1 112.8(10)
C53 Cl3' Cl1 51.3(3)
C20 N1 C1 119.1(2)
C20 N1 C41 119.5(2)
C1 N1 C41 120.6(2)
C10 N2 C11 119.4(2)
C10 N2 C47 119.9(2)
C11 N2 C47 120.5(2)

loop_
_geom_bond_atom_site_label_1
_geom_bond_atom_site_label_2
_geom_bond_distance
C1 N1 1.394(4)
C1 C2 1.401(4)
C1 C6 1.409(4)
C2 C3 1.371(5)
C2 H2 0.9300
C3 C4 1.383(5)
C3 H3 0.9300
C4 C5 1.357(5)
C4 H4 0.9300
C5 C6 1.400(4)
C5 H5 0.9300
C6 C7 1.459(4)
C7 C21 1.380(4)
C7 C8 1.453(4)
C8 C9 1.381(4)
C8 C20 1.421(4)
C9 C10 1.396(4)
C9 H9 0.9300
C10 N2 1.383(4)
C10 C18 1.422(4)
C11 N2 1.393(4)
C11 C12 1.403(4)
C11 C16 1.408(4)
C12 C13 1.369(4)
C12 H12 0.9300
C13 C14 1.377(5)
C13 H13 0.9300
C14 C15 1.366(4)
C14 H14 0.9300
C15 C16 1.404(4)
C15 H15 0.9300
C16 C17 1.459(4)
C17 C31 1.370(4)
C17 C18 1.461(4)
C18 C19 1.387(4)
C19 C20 1.390(4)
C19 H19 0.9300
C20 N1 1.383(4)
C21 C22 1.422(5)
C21 C23 1.485(4)
C22 N3 1.153(5)
C23 C28 1.381(4)
C23 C24 1.384(4)
C24 C25 1.373(4)
C24 H24 0.9300
C25 C26 1.382(4)
C25 C29 1.492(6)
C26 C27 1.371(5)
C26 H26 0.9300
C27 C28 1.392(4)
C27 C30 1.482(5)
C28 H28 0.9300
C29 F1 1.279(12)
C29 F3' 1.286(14)
C29 F2 1.293(11)
C29 F1' 1.304(13)
C29 F3 1.336(11)
C29 F2' 1.345(15)
F1 F1' 0.82(4)
F1 F2' 1.65(2)
F2 F2' 0.68(4)
F2 F3 1.77(2)
F3 F3' 0.83(2)
F1' F3' 1.34(4)
C30 F4 1.283(8)
C30 F6 1.282(8)
C30 F5 1.291(8)
C30 F4' 1.293(11)
C30 F6' 1.300(11)
C30 F5' 1.325(14)
F4 F4' 1.00(3)
F4 F6' 1.49(3)
F5 F5' 0.834(17)
F5 F4' 1.36(2)
F6 F6' 0.86(3)
F6 F5' 1.53(2)
C31 C32 1.433(4)
C31 C33 1.488(4)
C32 N4 1.145(4)
C33 C38 1.384(4)
C33 C34 1.385(4)
C34 C35 1.375(4)
C34 H34 0.9300
C35 C36 1.390(5)
C35 C39 1.480(5)
C36 C37 1.367(5)
C36 H36 0.9300
C37 C38 1.387(4)
C37 C40 1.482(5)
C38 H38 0.9300
C39 F8' 1.249(10)
C39 F7 1.261(8)
C39 F8 1.280(7)
C39 F9' 1.297(13)
C39 F9 1.338(8)
C39 F7' 1.376(11)
F7 F9' 0.84(3)
F7 F7' 1.38(3)
F8 F7' 1.13(3)
F8 F8' 1.21(3)
F9 F8' 1.08(4)
F9 F9' 1.53(3)
C40 F10 1.261(9)
C40 F12' 1.278(13)
C40 F10' 1.286(11)
C40 F11 1.308(9)
C40 F12 1.337(11)
C40 F11' 1.367(14)
F10 F10' 0.958(18)
F10 F11' 1.282(18)
F11 F11' 1.26(2)
F11 F12' 1.27(2)
F12 F12' 1.052(19)
F12 F10' 1.42(2)
C41 N1 1.469(4)
C41 C42 1.518(5)
C41 H41A 0.9700
C41 H41B 0.9700
C42 C43 1.505(4)
C42 H42A 0.9700
C42 H42B 0.9700
C43 C44 1.545(6)
C43 H43A 0.9700
C43 H43B 0.9700
C44 C45 1.448(5)
C44 H44A 0.9700
C44 H44B 0.9700
C45 C46 1.464(6)
C45 H45A 0.9700
C45 H45B 0.9700
C46 H46A 0.9600
C46 H46B 0.9600
C46 H46C 0.9600
C47 N2 1.463(4)
C47 C48 1.516(4)
C47 H47A 0.9700
C47 H47B 0.9700
C48 C49 1.520(5)
C48 H48A 0.9700
C48 H48B 0.9700
C49 C50 1.493(9)
C49 H49A 0.9700
C49 H49B 0.9700
C50 C51 1.596(15)
C50 H50A 0.9700
C50 H50B 0.9700
C51 C52 1.35(2)
C51 H51A 0.9700
C51 H51B 0.9700
C52 H52A 0.9635
C52 H52B 0.9634
C52 H52C 0.9633
C53 Cl2 1.633(8)
C53 Cl3' 1.634(8)
C53 Cl1' 1.642(6)
C53 Cl3 1.660(8)
C53 Cl2' 1.775(7)
C53 Cl1 1.830(6)
C53 H53 0.9800
Cl1 Cl1' 1.102(8)
Cl1 Cl3' 2.332(10)
Cl2 Cl1' 2.017(10)
Cl3 Cl3' 0.822(15)
Cl3 Cl2' 2.070(12)
